data_4120941
loop_
_publ_author_name
'Daniel Gallego'
'Andreas Br\"uck'
'Elisabeth Irran'
'Florian Meier'
'Martin Kaupp'
'Matthias Driess'
'John F. Hartwig'

_publ_section_title
;
 From Bis(silylene) and Bis(germylene) Pincer-Type Nickel(II) Complexes to
 Isolable Intermediates of the Nickel-Catalyzed Sonogashira Cross-Coupling
 Reaction
;
_journal_name_full 'Journal of the American Chemical Society'
_journal_page_first 15617
_journal_page_last 15626
_journal_paper_doi 10.1021/ja408137t
_journal_volume 135
_journal_year 2013
_chemical_formula_sum 'C51 H73 Br Ge2 N4 Ni O2'
_chemical_formula_weight 1057.93
_chemical_name_systematic
; 
 ? 
;
_space_group_IT_number 14
_symmetry_cell_setting monoclinic
_symmetry_space_group_name_Hall '-P 2yn'
_symmetry_space_group_name_H-M 'P 1 21/n 1'
_atom_sites_solution_hydrogens geom
_atom_sites_solution_primary direct
_atom_sites_solution_secondary difmap
_audit_creation_method
;
CrysAlis RED, Oxford Diffraction Ltd.,
Version 1.171.31.8 (release 12-01-2007 CrysAlis171 .NET)
(compiled Jan 12 2007,17:49:11)
;
_cell_angle_alpha 90.00
_cell_angle_beta 97.257(3)
_cell_angle_gamma 90.00
_cell_formula_units_Z 4
_cell_length_a 9.1417(3)
_cell_length_b 22.4188(5)
_cell_length_c 26.2145(8)
_cell_measurement_reflns_used 6635
_cell_measurement_temperature 173(2)
_cell_measurement_theta_max 32.5856
_cell_measurement_theta_min 3.4129
_cell_volume 5329.5(3)
_computing_cell_refinement
;
CrysAlis RED, Oxford Diffraction Ltd.,
Version 1.171.31.8 (release 12-01-2007 CrysAlis171 .NET)
(compiled Jan 12 2007,17:49:11)
;
_computing_data_collection
;
CrysAlis CCD, Oxford Diffraction Ltd.,
Version 1.171.31.8 (release 12-01-2007 CrysAlis171 .NET)
(compiled Jan 12 2007,17:49:11)
;
_computing_data_reduction
;
CrysAlis RED, Oxford Diffraction Ltd.,
Version 1.171.31.8 (release 12-01-2007 CrysAlis171 .NET)
(compiled Jan 12 2007,17:49:11)
;
_computing_publication_material 'SHELXL-97 (Sheldrick, 1997)'
_computing_structure_refinement 'SHELXL-97 (Sheldrick, 1997)'
_computing_structure_solution 'SHELXS-97 (Sheldrick, 1990)'
_diffrn_ambient_temperature 173(2)
_diffrn_measured_fraction_theta_full 0.997
_diffrn_measured_fraction_theta_max 0.997
_diffrn_measurement_device_type 'Oxford Diffraction Xcalibur S Sapphire'
_diffrn_measurement_method \w
_diffrn_radiation_monochromator graphite
_diffrn_radiation_source 'Enhance (Mo) x-ray Source'
_diffrn_radiation_type MoK\a
_diffrn_radiation_wavelength 0.71073
_diffrn_reflns_av_R_equivalents 0.0507
_diffrn_reflns_av_sigmaI/netI 0.0520
_diffrn_reflns_limit_h_max 10
_diffrn_reflns_limit_h_min -10
_diffrn_reflns_limit_k_max 23
_diffrn_reflns_limit_k_min -26
_diffrn_reflns_limit_l_max 31
_diffrn_reflns_limit_l_min -27
_diffrn_reflns_number 35241
_diffrn_reflns_theta_full 25.00
_diffrn_reflns_theta_max 25.00
_diffrn_reflns_theta_min 3.42
_exptl_absorpt_coefficient_mu 2.260
_exptl_absorpt_correction_T_max 0.9353
_exptl_absorpt_correction_T_min 0.5603
_exptl_absorpt_correction_type multi-scan
_exptl_absorpt_process_details
;
CrysAlisPro, Agilent Technologies,
Version 1.171.35.21 (release 20-01-2012 CrysAlis171 .NET)
(compiled Jan 23 2012,18:06:46)
empirical absorption correction using spherical harmonics,
 implemented in SCALE3 ABSPACK scaling algorithm.
;
_exptl_crystal_colour red
_exptl_crystal_density_diffrn 1.318
_exptl_crystal_description rod
_exptl_crystal_F_000 2200
_exptl_crystal_size_max 0.29
_exptl_crystal_size_mid 0.07
_exptl_crystal_size_min 0.03
_refine_diff_density_max 0.940
_refine_diff_density_min -0.563
_refine_diff_density_rms 0.076
_refine_ls_extinction_method none
_refine_ls_goodness_of_fit_ref 1.081
_refine_ls_hydrogen_treatment constr
_refine_ls_matrix_type full
_refine_ls_number_parameters 594
_refine_ls_number_reflns 9362
_refine_ls_number_restraints 36
_refine_ls_restrained_S_all 1.083
_refine_ls_R_factor_all 0.0661
_refine_ls_R_factor_gt 0.0462
_refine_ls_shift/su_max 0.001
_refine_ls_shift/su_mean 0.000
_refine_ls_structure_factor_coef Fsqd
_refine_ls_weighting_details 'calc w=1/[\s^2^(Fo^2^)+(0.0399P)^2^+1.7418P] where P=(Fo^2^+2Fc^2^)/3'
_refine_ls_weighting_scheme calc
_refine_ls_wR_factor_gt 0.0871
_refine_ls_wR_factor_ref 0.0932
_reflns_number_gt 7419
_reflns_number_total 9362
_reflns_threshold_expression >2sigma(I)
_cod_data_source_file ja408137t_si_008.cif
_cod_data_source_block p21n
_cod_database_code 4120941

loop_
_symmetry_equiv_pos_as_xyz
'x, y, z'
'-x+1/2, y+1/2, -z+1/2'
'-x, -y, -z'
'x-1/2, -y-1/2, z-1/2'

loop_
_atom_site_label
_atom_site_type_symbol
_atom_site_fract_x
_atom_site_fract_y
_atom_site_fract_z
_atom_site_U_iso_or_equiv
_atom_site_adp_type
_atom_site_occupancy
_atom_site_symmetry_multiplicity
_atom_site_calc_flag
_atom_site_refinement_flags
_atom_site_disorder_assembly
_atom_site_disorder_group
Ge1 Ge 0.15194(4) 0.699682(15) 0.520348(16) 0.01973(10) Uani 1 1 d . . .
Ni1 Ni 0.10084(5) 0.679949(17) 0.598834(19) 0.01956(12) Uani 1 1 d . . .
Br1 Br 0.23356(5) 0.590962(17) 0.61062(2) 0.04497(14) Uani 1 1 d . . .
O1 O 0.0603(3) 0.76909(9) 0.50288(10) 0.0240(6) Uani 1 1 d . . .
C1 C -0.0144(4) 0.75358(13) 0.58757(14) 0.0172(8) Uani 1 1 d . . .
N1 N 0.3354(3) 0.69993(11) 0.49030(12) 0.0204(7) Uani 1 1 d . . .
Ge2 Ge 0.01702(4) 0.681478(15) 0.674659(15) 0.01974(10) Uani 1 1 d . . .
O2 O -0.1058(3) 0.74480(10) 0.67036(10) 0.0255(6) Uani 1 1 d . . .
C2 C -0.0156(3) 0.78832(13) 0.54237(14) 0.0178(8) Uani 1 1 d . . .
N2 N 0.1418(3) 0.65155(12) 0.45855(13) 0.0253(7) Uani 1 1 d . A .
C3 C -0.0912(4) 0.84295(13) 0.53494(14) 0.0178(8) Uani 1 1 d . . .
N3 N -0.0873(3) 0.62737(11) 0.71492(12) 0.0214(7) Uani 1 1 d . . .
C4 C -0.1685(3) 0.86166(13) 0.57488(15) 0.0187(8) Uani 1 1 d . . .
H4 H -0.2194 0.8986 0.5707 0.022 Uiso 1 1 calc R . .
N4 N 0.0871(3) 0.68545(12) 0.74809(12) 0.0230(7) Uani 1 1 d . . .
C5 C -0.1763(3) 0.83023(13) 0.62010(14) 0.0176(8) Uani 1 1 d . . .
C6 C -0.0979(3) 0.77599(13) 0.62559(14) 0.0179(8) Uani 1 1 d . . .
C7 C -0.0818(4) 0.88207(14) 0.48737(15) 0.0232(8) Uani 1 1 d . . .
C8 C -0.1450(5) 0.84967(16) 0.43753(16) 0.0373(11) Uani 1 1 d . . .
H8A H -0.0899 0.8127 0.4342 0.056 Uiso 1 1 calc R . .
H8B H -0.1360 0.8755 0.4079 0.056 Uiso 1 1 calc R . .
H8C H -0.2491 0.8403 0.4388 0.056 Uiso 1 1 calc R . .
C9 C 0.0787(4) 0.89945(16) 0.48380(18) 0.0346(10) Uani 1 1 d . . .
H9A H 0.1171 0.9227 0.5142 0.052 Uiso 1 1 calc R . .
H9B H 0.0834 0.9235 0.4528 0.052 Uiso 1 1 calc R . .
H9C H 0.1381 0.8633 0.4821 0.052 Uiso 1 1 calc R . .
C10 C -0.1712(4) 0.94006(15) 0.48935(16) 0.0321(10) Uani 1 1 d . . .
H10A H -0.2752 0.9303 0.4906 0.048 Uiso 1 1 calc R . .
H10B H -0.1621 0.9640 0.4586 0.048 Uiso 1 1 calc R . .
H10C H -0.1332 0.9628 0.5201 0.048 Uiso 1 1 calc R . .
C11 C -0.2629(4) 0.85405(14) 0.66241(15) 0.0223(8) Uani 1 1 d . . .
C12 C -0.3835(4) 0.80996(15) 0.67368(17) 0.0307(9) Uani 1 1 d . . .
H12A H -0.4521 0.8034 0.6423 0.046 Uiso 1 1 calc R . .
H12B H -0.4373 0.8264 0.7005 0.046 Uiso 1 1 calc R . .
H12C H -0.3381 0.7720 0.6854 0.046 Uiso 1 1 calc R . .
C13 C -0.1592(4) 0.86514(16) 0.71267(16) 0.0311(9) Uani 1 1 d . . .
H13A H -0.2152 0.8829 0.7383 0.047 Uiso 1 1 calc R . .
H13B H -0.0800 0.8923 0.7059 0.047 Uiso 1 1 calc R . .
H13C H -0.1165 0.8272 0.7257 0.047 Uiso 1 1 calc R . .
C14 C -0.3391(4) 0.91391(15) 0.64720(17) 0.0312(10) Uani 1 1 d . . .
H14A H -0.4051 0.9090 0.6150 0.047 Uiso 1 1 calc R . .
H14B H -0.2644 0.9441 0.6425 0.047 Uiso 1 1 calc R . .
H14C H -0.3964 0.9267 0.6744 0.047 Uiso 1 1 calc R . .
C15 C -0.0121(4) 0.64494(14) 0.75898(15) 0.0214(8) Uani 1 1 d . . .
C16 C 0.2019(4) 0.71971(14) 0.78022(15) 0.0235(8) Uani 1 1 d . . .
C17 C 0.3349(4) 0.67990(17) 0.79552(18) 0.0394(11) Uani 1 1 d . . .
H17A H 0.3068 0.6471 0.8170 0.059 Uiso 1 1 calc R . .
H17B H 0.4138 0.7033 0.8149 0.059 Uiso 1 1 calc R . .
H17C H 0.3698 0.6636 0.7645 0.059 Uiso 1 1 calc R . .
C18 C 0.2459(5) 0.76969(18) 0.74521(19) 0.0446(12) Uani 1 1 d . . .
H18A H 0.2777 0.7522 0.7142 0.067 Uiso 1 1 calc R . .
H18B H 0.3269 0.7929 0.7635 0.067 Uiso 1 1 calc R . .
H18C H 0.1610 0.7959 0.7356 0.067 Uiso 1 1 calc R . .
C19 C 0.1453(5) 0.74596(18) 0.82708(19) 0.0475(12) Uani 1 1 d . . .
H19A H 0.0541 0.7681 0.8165 0.071 Uiso 1 1 calc R . .
H19B H 0.2195 0.7730 0.8446 0.071 Uiso 1 1 calc R . .
H19C H 0.1254 0.7138 0.8506 0.071 Uiso 1 1 calc R . .
C20 C -0.2160(4) 0.58700(16) 0.70163(17) 0.0296(9) Uani 1 1 d . . .
C21 C -0.3569(5) 0.6222(2) 0.7066(2) 0.0573(15) Uani 1 1 d . . .
H21A H -0.3659 0.6284 0.7431 0.086 Uiso 1 1 calc R . .
H21B H -0.4425 0.5997 0.6905 0.086 Uiso 1 1 calc R . .
H21C H -0.3525 0.6609 0.6895 0.086 Uiso 1 1 calc R . .
C22 C -0.2079(5) 0.53096(17) 0.7345(2) 0.0480(13) Uani 1 1 d . . .
H22A H -0.1138 0.5107 0.7326 0.072 Uiso 1 1 calc R . .
H22B H -0.2893 0.5042 0.7219 0.072 Uiso 1 1 calc R . .
H22C H -0.2155 0.5418 0.7703 0.072 Uiso 1 1 calc R . .
C23 C -0.2122(6) 0.5711(2) 0.6454(2) 0.0588(15) Uani 1 1 d . . .
H23A H -0.2190 0.6077 0.6247 0.088 Uiso 1 1 calc R . .
H23B H -0.2955 0.5450 0.6336 0.088 Uiso 1 1 calc R . .
H23C H -0.1196 0.5505 0.6416 0.088 Uiso 1 1 calc R . .
C24 C -0.0389(4) 0.62437(15) 0.81081(16) 0.0260(9) Uani 1 1 d . . .
C25 C 0.0404(4) 0.57777(15) 0.83523(16) 0.0281(9) Uani 1 1 d . . .
H25 H 0.1167 0.5591 0.8196 0.034 Uiso 1 1 calc R . .
C26 C 0.0078(5) 0.55845(17) 0.88273(17) 0.0367(11) Uani 1 1 d . . .
H26 H 0.0617 0.5263 0.8995 0.044 Uiso 1 1 calc R . .
C27 C -0.1024(5) 0.5857(2) 0.90580(19) 0.0483(12) Uani 1 1 d . . .
H27 H -0.1242 0.5722 0.9384 0.058 Uiso 1 1 calc R . .
C28 C -0.1801(5) 0.6320(2) 0.8817(2) 0.0523(13) Uani 1 1 d . . .
H28 H -0.2557 0.6506 0.8978 0.063 Uiso 1 1 calc R . .
C29 C -0.1500(5) 0.65187(18) 0.83445(18) 0.0407(11) Uani 1 1 d . . .
H29 H -0.2045 0.6841 0.8180 0.049 Uiso 1 1 calc R . .
C30 C 0.2877(4) 0.65709(14) 0.45742(14) 0.0194(8) Uani 1 1 d . . .
C31 C 0.4847(4) 0.72398(16) 0.50777(17) 0.0290(9) Uani 1 1 d . . .
C32 C 0.5755(4) 0.73164(19) 0.46404(19) 0.0447(12) Uani 1 1 d . . .
H32A H 0.5951 0.6925 0.4497 0.067 Uiso 1 1 calc R . .
H32B H 0.6692 0.7510 0.4767 0.067 Uiso 1 1 calc R . .
H32C H 0.5213 0.7564 0.4372 0.067 Uiso 1 1 calc R . .
C33 C 0.4560(5) 0.78588(18) 0.5301(2) 0.0494(13) Uani 1 1 d . . .
H33A H 0.4055 0.8113 0.5030 0.074 Uiso 1 1 calc R . .
H33B H 0.5502 0.8042 0.5438 0.074 Uiso 1 1 calc R . .
H33C H 0.3942 0.7815 0.5578 0.074 Uiso 1 1 calc R . .
C34 C 0.5646(5) 0.6839(2) 0.5493(2) 0.0543(14) Uani 1 1 d . . .
H34A H 0.5045 0.6796 0.5775 0.081 Uiso 1 1 calc R . .
H34B H 0.6597 0.7019 0.5624 0.081 Uiso 1 1 calc R . .
H34C H 0.5809 0.6446 0.5346 0.081 Uiso 1 1 calc R . .
C35 C 0.0334(4) 0.60878(19) 0.4338(2) 0.0463(13) Uani 1 1 d . . .
C36 C -0.0983(19) 0.6094(8) 0.4697(8) 0.043(4) Uani 0.38(2) 1 d PU A 1
H36A H -0.1526 0.6471 0.4649 0.065 Uiso 0.38(2) 1 calc PR A 1
H36B H -0.0564 0.6055 0.5059 0.065 Uiso 0.38(2) 1 calc PR A 1
H36C H -0.1655 0.5761 0.4602 0.065 Uiso 0.38(2) 1 calc PR A 1
C37 C 0.066(3) 0.5503(9) 0.4330(10) 0.057(4) Uani 0.38(2) 1 d PU A 1
H37A H -0.0184 0.5284 0.4152 0.085 Uiso 0.38(2) 1 calc PR A 1
H37B H 0.0871 0.5355 0.4684 0.085 Uiso 0.38(2) 1 calc PR A 1
H37C H 0.1523 0.5443 0.4150 0.085 Uiso 0.38(2) 1 calc PR A 1
C38 C 0.002(3) 0.6330(11) 0.3751(10) 0.067(5) Uani 0.38(2) 1 d PU A 1
H38A H -0.0355 0.6740 0.3751 0.100 Uiso 0.38(2) 1 calc PR A 1
H38B H -0.0714 0.6075 0.3553 0.100 Uiso 0.38(2) 1 calc PR A 1
H38C H 0.0937 0.6323 0.3594 0.100 Uiso 0.38(2) 1 calc PR A 1
C36A C -0.1124(10) 0.6297(6) 0.4486(6) 0.053(3) Uani 0.62(2) 1 d PU A 2
H36D H -0.1332 0.6701 0.4353 0.080 Uiso 0.62(2) 1 calc PR A 2
H36E H -0.1077 0.6300 0.4862 0.080 Uiso 0.62(2) 1 calc PR A 2
H36F H -0.1909 0.6027 0.4340 0.080 Uiso 0.62(2) 1 calc PR A 2
C37A C 0.0854(15) 0.5425(5) 0.4542(6) 0.057(3) Uani 0.62(2) 1 d PU A 2
H37D H 0.0866 0.5407 0.4916 0.085 Uiso 0.62(2) 1 calc PR A 2
H37E H 0.1846 0.5344 0.4454 0.085 Uiso 0.62(2) 1 calc PR A 2
H37F H 0.0164 0.5127 0.4378 0.085 Uiso 0.62(2) 1 calc PR A 2
C38A C 0.0177(15) 0.6085(7) 0.3773(5) 0.070(4) Uani 0.62(2) 1 d PU A 2
H38D H -0.0198 0.6472 0.3642 0.106 Uiso 0.62(2) 1 calc PR A 2
H38E H -0.0515 0.5770 0.3642 0.106 Uiso 0.62(2) 1 calc PR A 2
H38F H 0.1140 0.6010 0.3658 0.106 Uiso 0.62(2) 1 calc PR A 2
C39 C 0.3783(3) 0.62021(14) 0.42632(15) 0.0199(8) Uani 1 1 d . . .
C40 C 0.4520(4) 0.57081(15) 0.44947(16) 0.0302(9) Uani 1 1 d . . .
H40 H 0.4442 0.5616 0.4844 0.036 Uiso 1 1 calc R . .
C41 C 0.5366(4) 0.53523(16) 0.42144(18) 0.0338(10) Uani 1 1 d . . .
H41 H 0.5857 0.5014 0.4372 0.041 Uiso 1 1 calc R . .
C42 C 0.5501(4) 0.54822(15) 0.37143(17) 0.0290(9) Uani 1 1 d . . .
H42 H 0.6084 0.5235 0.3526 0.035 Uiso 1 1 calc R . .
C43 C 0.4785(4) 0.59763(16) 0.34800(17) 0.0335(10) Uani 1 1 d . . .
H43 H 0.4882 0.6071 0.3133 0.040 Uiso 1 1 calc R . .
C44 C 0.3924(4) 0.63311(15) 0.37603(16) 0.0286(9) Uani 1 1 d . . .
H44 H 0.3427 0.6668 0.3601 0.034 Uiso 1 1 calc R . .
C45 C 0.2329(5) 0.88720(19) 0.6335(2) 0.0485(13) Uani 1 1 d . . .
H45A H 0.1403 0.8659 0.6232 0.073 Uiso 1 1 calc R . .
H45B H 0.3077 0.8591 0.6490 0.073 Uiso 1 1 calc R . .
H45C H 0.2668 0.9056 0.6031 0.073 Uiso 1 1 calc R . .
C46 C 0.2086(4) 0.93457(16) 0.67163(19) 0.0348(10) Uani 1 1 d . . .
C47 C 0.2900(4) 0.93657(17) 0.71996(18) 0.0362(10) Uani 1 1 d . . .
H47 H 0.3642 0.9074 0.7289 0.043 Uiso 1 1 calc R . .
C48 C 0.2659(5) 0.97965(19) 0.7552(2) 0.0467(12) Uani 1 1 d . . .
H48 H 0.3240 0.9801 0.7879 0.056 Uiso 1 1 calc R . .
C49 C 0.1588(5) 1.02215(19) 0.7436(2) 0.0496(13) Uani 1 1 d . . .
H49 H 0.1412 1.0515 0.7683 0.060 Uiso 1 1 calc R . .
C50 C 0.0769(5) 1.02144(18) 0.6955(2) 0.0518(14) Uani 1 1 d . . .
H50 H 0.0033 1.0509 0.6869 0.062 Uiso 1 1 calc R . .
C51 C 0.1010(4) 0.97809(18) 0.6597(2) 0.0443(12) Uani 1 1 d . . .
H51 H 0.0439 0.9781 0.6268 0.053 Uiso 1 1 calc R . .

loop_
_atom_site_aniso_label
_atom_site_aniso_U_11
_atom_site_aniso_U_22
_atom_site_aniso_U_33
_atom_site_aniso_U_23
_atom_site_aniso_U_13
_atom_site_aniso_U_12
Ge1 0.0207(2) 0.01867(18) 0.0209(2) -0.00233(15) 0.00689(16) 0.00233(14)
Ni1 0.0207(2) 0.0174(2) 0.0216(3) 0.00170(18) 0.0065(2) 0.00523(17)
Br1 0.0509(3) 0.0308(2) 0.0562(4) 0.0111(2) 0.0186(2) 0.02452(18)
O1 0.0307(14) 0.0220(12) 0.0213(16) 0.0004(10) 0.0106(12) 0.0068(10)
C1 0.0183(18) 0.0138(16) 0.019(2) -0.0019(13) -0.0004(15) 0.0010(13)
N1 0.0175(15) 0.0228(15) 0.0218(19) -0.0052(13) 0.0054(13) -0.0037(12)
Ge2 0.0209(2) 0.01988(18) 0.0190(2) 0.00334(15) 0.00478(16) 0.00325(14)
O2 0.0306(14) 0.0248(12) 0.0232(17) 0.0073(11) 0.0116(12) 0.0072(10)
C2 0.0178(17) 0.0177(16) 0.018(2) -0.0048(14) 0.0041(15) -0.0020(13)
N2 0.0177(16) 0.0290(16) 0.029(2) -0.0136(14) 0.0037(14) -0.0001(12)
C3 0.0167(17) 0.0166(16) 0.019(2) -0.0007(14) -0.0010(15) -0.0016(13)
N3 0.0235(16) 0.0223(15) 0.0179(19) 0.0022(12) 0.0004(14) -0.0039(12)
C4 0.0153(17) 0.0148(16) 0.025(2) -0.0019(14) -0.0001(16) 0.0027(13)
N4 0.0208(15) 0.0291(16) 0.0192(19) 0.0058(13) 0.0035(13) -0.0068(12)
C5 0.0163(17) 0.0173(16) 0.019(2) -0.0025(14) 0.0005(15) -0.0005(13)
C6 0.0149(17) 0.0180(16) 0.020(2) -0.0010(14) 0.0006(15) -0.0007(13)
C7 0.028(2) 0.0191(17) 0.023(2) 0.0039(15) 0.0054(17) 0.0008(14)
C8 0.059(3) 0.029(2) 0.022(3) 0.0048(17) -0.003(2) 0.0018(19)
C9 0.037(2) 0.028(2) 0.041(3) 0.0091(18) 0.014(2) 0.0015(17)
C10 0.042(2) 0.0252(19) 0.030(3) 0.0074(17) 0.008(2) 0.0048(17)
C11 0.0206(18) 0.0224(18) 0.025(2) -0.0008(15) 0.0057(16) 0.0049(14)
C12 0.025(2) 0.031(2) 0.038(3) -0.0036(18) 0.0117(19) 0.0030(16)
C13 0.029(2) 0.034(2) 0.031(3) -0.0088(17) 0.0077(19) 0.0004(16)
C14 0.032(2) 0.029(2) 0.036(3) -0.0009(17) 0.0143(19) 0.0113(16)
C15 0.0200(18) 0.0202(17) 0.025(2) 0.0021(15) 0.0060(17) 0.0071(14)
C16 0.028(2) 0.0222(18) 0.020(2) -0.0014(15) 0.0013(17) -0.0033(14)
C17 0.029(2) 0.040(2) 0.047(3) 0.004(2) -0.004(2) -0.0004(18)
C18 0.044(3) 0.041(2) 0.045(3) 0.007(2) -0.005(2) -0.019(2)
C19 0.052(3) 0.043(2) 0.050(4) -0.021(2) 0.016(2) -0.011(2)
C20 0.024(2) 0.031(2) 0.033(3) 0.0055(17) -0.0004(18) -0.0080(15)
C21 0.029(2) 0.056(3) 0.087(5) 0.010(3) 0.009(3) -0.001(2)
C22 0.047(3) 0.033(2) 0.062(4) 0.010(2) -0.004(2) -0.0190(19)
C23 0.062(3) 0.072(3) 0.039(3) -0.011(3) -0.003(3) -0.037(3)
C24 0.029(2) 0.0257(19) 0.024(2) 0.0027(16) 0.0048(17) -0.0063(15)
C25 0.028(2) 0.030(2) 0.025(3) 0.0036(17) 0.0020(18) -0.0051(16)
C26 0.041(2) 0.036(2) 0.030(3) 0.0122(19) -0.006(2) -0.0109(18)
C27 0.057(3) 0.060(3) 0.030(3) 0.009(2) 0.013(2) -0.017(2)
C28 0.058(3) 0.065(3) 0.040(3) 0.005(2) 0.027(3) 0.002(2)
C29 0.045(3) 0.044(2) 0.036(3) 0.006(2) 0.017(2) 0.0085(19)
C30 0.0206(19) 0.0200(17) 0.018(2) 0.0023(14) 0.0025(16) 0.0029(14)
C31 0.0184(19) 0.036(2) 0.032(3) -0.0062(18) 0.0008(18) -0.0097(15)
C32 0.028(2) 0.056(3) 0.052(4) -0.008(2) 0.015(2) -0.016(2)
C33 0.043(3) 0.046(3) 0.058(4) -0.027(2) 0.002(2) -0.017(2)
C34 0.036(3) 0.071(3) 0.050(4) 0.013(3) -0.018(2) -0.011(2)
C35 0.023(2) 0.054(3) 0.063(4) -0.037(2) 0.011(2) -0.0111(19)
C36 0.036(4) 0.047(5) 0.047(5) -0.007(3) 0.006(4) -0.006(3)
C37 0.058(5) 0.052(5) 0.060(6) -0.002(4) 0.003(4) -0.009(3)
C38 0.064(5) 0.069(7) 0.063(6) -0.005(5) -0.011(4) -0.002(5)
C36A 0.023(4) 0.073(6) 0.067(7) -0.030(5) 0.013(4) -0.016(4)
C37A 0.072(5) 0.032(4) 0.065(8) -0.010(5) -0.001(6) -0.031(4)
C38A 0.063(5) 0.075(8) 0.064(6) -0.028(6) -0.029(5) -0.015(6)
C39 0.0138(17) 0.0214(17) 0.025(2) -0.0033(15) 0.0060(16) 0.0009(13)
C40 0.035(2) 0.031(2) 0.027(3) 0.0056(17) 0.0132(19) 0.0067(17)
C41 0.038(2) 0.0229(19) 0.043(3) 0.0066(18) 0.013(2) 0.0126(16)
C42 0.027(2) 0.0268(19) 0.036(3) -0.0092(17) 0.0131(19) 0.0014(16)
C43 0.043(2) 0.038(2) 0.021(3) -0.0035(18) 0.0088(19) 0.0039(18)
C44 0.032(2) 0.027(2) 0.027(3) -0.0008(17) 0.0058(18) 0.0081(16)
C45 0.037(3) 0.049(3) 0.058(4) -0.010(2) -0.001(2) -0.007(2)
C46 0.025(2) 0.032(2) 0.050(3) -0.0026(19) 0.013(2) -0.0069(17)
C47 0.035(2) 0.032(2) 0.044(3) 0.006(2) 0.013(2) 0.0014(17)
C48 0.058(3) 0.046(3) 0.038(3) 0.009(2) 0.015(2) -0.001(2)
C49 0.059(3) 0.044(3) 0.053(4) 0.000(2) 0.031(3) 0.001(2)
C50 0.037(3) 0.037(2) 0.087(5) 0.013(3) 0.027(3) 0.008(2)
C51 0.029(2) 0.042(2) 0.063(4) 0.009(2) 0.007(2) -0.0058(19)

loop_
_atom_type_symbol
_atom_type_description
_atom_type_scat_dispersion_real
_atom_type_scat_dispersion_imag
_atom_type_scat_source
C C 0.0033 0.0016 'International Tables Vol C Tables 4.2.6.8 and 6.1.1.4'
H H 0.0000 0.0000 'International Tables Vol C Tables 4.2.6.8 and 6.1.1.4'
N N 0.0061 0.0033 'International Tables Vol C Tables 4.2.6.8 and 6.1.1.4'
O O 0.0106 0.0060 'International Tables Vol C Tables 4.2.6.8 and 6.1.1.4'
Ni Ni 0.3393 1.1124 'International Tables Vol C Tables 4.2.6.8 and 6.1.1.4'
Ge Ge 0.1547 1.8001 'International Tables Vol C Tables 4.2.6.8 and 6.1.1.4'
Br Br -0.2901 2.4595 'International Tables Vol C Tables 4.2.6.8 and 6.1.1.4'

loop_
_geom_angle_atom_site_label_1
_geom_angle_atom_site_label_2
_geom_angle_atom_site_label_3
_geom_angle
O1 Ge1 N2 107.29(12)
O1 Ge1 N1 107.03(11)
N2 Ge1 N1 67.36(12)
O1 Ge1 Ni1 105.28(9)
N2 Ge1 Ni1 132.27(10)
N1 Ge1 Ni1 132.30(9)
O1 Ge1 C30 115.88(12)
N2 Ge1 C30 34.26(11)
N1 Ge1 C30 33.79(11)
Ni1 Ge1 C30 138.84(8)
C1 Ni1 Ge1 82.19(11)
C1 Ni1 Ge2 83.23(11)
Ge1 Ni1 Ge2 165.42(2)
C1 Ni1 Br1 178.46(10)
Ge1 Ni1 Br1 97.28(2)
Ge2 Ni1 Br1 97.30(2)
C2 O1 Ge1 109.9(2)
C2 C1 C6 116.4(3)
C2 C1 Ni1 122.4(3)
C6 C1 Ni1 121.2(3)
C30 N1 C31 132.6(3)
C30 N1 Ge1 91.8(2)
C31 N1 Ge1 133.1(2)
O2 Ge2 N3 100.46(12)
O2 Ge2 N4 98.61(12)
N3 Ge2 N4 67.29(12)
O2 Ge2 Ni1 103.81(9)
N3 Ge2 Ni1 136.73(9)
N4 Ge2 Ni1 140.93(9)
O2 Ge2 C15 100.68(11)
N3 Ge2 C15 33.47(11)
N4 Ge2 C15 33.84(11)
Ni1 Ge2 C15 155.43(8)
C6 O2 Ge2 110.7(2)
O1 C2 C3 116.8(3)
O1 C2 C1 120.1(3)
C3 C2 C1 123.1(3)
C30 N2 C35 131.8(3)
C30 N2 Ge1 91.4(2)
C35 N2 Ge1 133.7(3)
C4 C3 C2 116.3(3)
C4 C3 C7 121.4(3)
C2 C3 C7 122.2(3)
C15 N3 C20 133.7(3)
C15 N3 Ge2 93.0(2)
C20 N3 Ge2 133.0(3)
C5 C4 C3 124.9(3)
C5 C4 H4 117.5
C3 C4 H4 117.5
C15 N4 C16 133.1(3)
C15 N4 Ge2 91.9(2)
C16 N4 Ge2 135.0(2)
C4 C5 C6 116.4(3)
C4 C5 C11 121.8(3)
C6 C5 C11 121.8(3)
O2 C6 C5 116.4(3)
O2 C6 C1 120.6(3)
C5 C6 C1 123.0(3)
C9 C7 C3 110.3(3)
C9 C7 C10 107.7(3)
C3 C7 C10 111.7(3)
C9 C7 C8 109.1(3)
C3 C7 C8 111.4(3)
C10 C7 C8 106.4(3)
C7 C8 H8A 109.5
C7 C8 H8B 109.5
H8A C8 H8B 109.5
C7 C8 H8C 109.5
H8A C8 H8C 109.5
H8B C8 H8C 109.5
C7 C9 H9A 109.5
C7 C9 H9B 109.5
H9A C9 H9B 109.5
C7 C9 H9C 109.5
H9A C9 H9C 109.5
H9B C9 H9C 109.5
C7 C10 H10A 109.5
C7 C10 H10B 109.5
H10A C10 H10B 109.5
C7 C10 H10C 109.5
H10A C10 H10C 109.5
H10B C10 H10C 109.5
C5 C11 C12 111.3(3)
C5 C11 C14 111.9(3)
C12 C11 C14 107.3(3)
C5 C11 C13 110.8(3)
C12 C11 C13 108.5(3)
C14 C11 C13 106.8(3)
C11 C12 H12A 109.5
C11 C12 H12B 109.5
H12A C12 H12B 109.5
C11 C12 H12C 109.5
H12A C12 H12C 109.5
H12B C12 H12C 109.5
C11 C13 H13A 109.5
C11 C13 H13B 109.5
H13A C13 H13B 109.5
C11 C13 H13C 109.5
H13A C13 H13C 109.5
H13B C13 H13C 109.5
C11 C14 H14A 109.5
C11 C14 H14B 109.5
H14A C14 H14B 109.5
C11 C14 H14C 109.5
H14A C14 H14C 109.5
H14B C14 H14C 109.5
N3 C15 N4 107.8(3)
N3 C15 C24 125.2(3)
N4 C15 C24 126.9(3)
N3 C15 Ge2 53.57(18)
N4 C15 Ge2 54.29(19)
C24 C15 Ge2 176.4(3)
N4 C16 C19 112.0(3)
N4 C16 C17 109.4(3)
C19 C16 C17 111.0(4)
N4 C16 C18 105.1(3)
C19 C16 C18 110.2(3)
C17 C16 C18 109.0(3)
C16 C17 H17A 109.5
C16 C17 H17B 109.5
H17A C17 H17B 109.5
C16 C17 H17C 109.5
H17A C17 H17C 109.5
H17B C17 H17C 109.5
C16 C18 H18A 109.5
C16 C18 H18B 109.5
H18A C18 H18B 109.5
C16 C18 H18C 109.5
H18A C18 H18C 109.5
H18B C18 H18C 109.5
C16 C19 H19A 109.5
C16 C19 H19B 109.5
H19A C19 H19B 109.5
C16 C19 H19C 109.5
H19A C19 H19C 109.5
H19B C19 H19C 109.5
N3 C20 C22 112.9(3)
N3 C20 C23 104.8(3)
C22 C20 C23 110.5(4)
N3 C20 C21 108.4(3)
C22 C20 C21 111.0(4)
C23 C20 C21 109.0(4)
C20 C21 H21A 109.5
C20 C21 H21B 109.5
H21A C21 H21B 109.5
C20 C21 H21C 109.5
H21A C21 H21C 109.5
H21B C21 H21C 109.5
C20 C22 H22A 109.5
C20 C22 H22B 109.5
H22A C22 H22B 109.5
C20 C22 H22C 109.5
H22A C22 H22C 109.5
H22B C22 H22C 109.5
C20 C23 H23A 109.5
C20 C23 H23B 109.5
H23A C23 H23B 109.5
C20 C23 H23C 109.5
H23A C23 H23C 109.5
H23B C23 H23C 109.5
C25 C24 C29 119.7(4)
C25 C24 C15 121.4(4)
C29 C24 C15 118.8(3)
C24 C25 C26 119.5(4)
C24 C25 H25 120.2
C26 C25 H25 120.2
C27 C26 C25 120.5(4)
C27 C26 H26 119.8
C25 C26 H26 119.8
C28 C27 C26 119.9(5)
C28 C27 H27 120.0
C26 C27 H27 120.0
C27 C28 C29 120.7(5)
C27 C28 H28 119.6
C29 C28 H28 119.6
C28 C29 C24 119.7(4)
C28 C29 H29 120.2
C24 C29 H29 120.2
N1 C30 N2 107.4(3)
N1 C30 C39 126.8(3)
N2 C30 C39 125.8(3)
N1 C30 Ge1 54.43(18)
N2 C30 Ge1 54.36(18)
C39 C30 Ge1 167.8(3)
N1 C31 C32 112.3(3)
N1 C31 C34 110.2(3)
C32 C31 C34 110.5(4)
N1 C31 C33 104.5(3)
C32 C31 C33 108.9(3)
C34 C31 C33 110.4(4)
C31 C32 H32A 109.5
C31 C32 H32B 109.5
H32A C32 H32B 109.5
C31 C32 H32C 109.5
H32A C32 H32C 109.5
H32B C32 H32C 109.5
C31 C33 H33A 109.5
C31 C33 H33B 109.5
H33A C33 H33B 109.5
C31 C33 H33C 109.5
H33A C33 H33C 109.5
H33B C33 H33C 109.5
C31 C34 H34A 109.5
C31 C34 H34B 109.5
H34A C34 H34B 109.5
C31 C34 H34C 109.5
H34A C34 H34C 109.5
H34B C34 H34C 109.5
C37 C35 C38A 88.6(10)
C37 C35 N2 120.3(10)
C38A C35 N2 115.0(6)
C37 C35 C36A 120.7(11)
C38A C35 C36A 106.5(7)
N2 C35 C36A 104.5(4)
C37 C35 C36 101.4(12)
C38A C35 C36 127.0(9)
N2 C35 C36 104.2(7)
C36A C35 C36 26.1(6)
C37 C35 C38 109.0(11)
C38A C35 C38 20.5(9)
N2 C35 C38 103.3(10)
C36A C35 C38 94.8(11)
C36 C35 C38 119.5(12)
C37 C35 C37A 20.0(10)
C38A C35 C37A 108.3(7)
N2 C35 C37A 107.3(5)
C36A C35 C37A 115.4(8)
C36 C35 C37A 91.4(8)
C38 C35 C37A 128.8(9)
C35 C36 H36A 109.5
C35 C36 H36B 109.5
H36A C36 H36B 109.5
C35 C36 H36C 109.5
H36A C36 H36C 109.5
H36B C36 H36C 109.5
C35 C37 H37A 109.5
C35 C37 H37B 109.5
H37A C37 H37B 109.5
C35 C37 H37C 109.5
H37A C37 H37C 109.5
H37B C37 H37C 109.5
C35 C38 H38A 109.5
C35 C38 H38B 109.5
H38A C38 H38B 109.5
C35 C38 H38C 109.5
H38A C38 H38C 109.5
H38B C38 H38C 109.5
C35 C36A H36D 109.5
C35 C36A H36E 109.5
H36D C36A H36E 109.5
C35 C36A H36F 109.5
H36D C36A H36F 109.5
H36E C36A H36F 109.5
C35 C37A H37D 109.5
C35 C37A H37E 109.5
H37D C37A H37E 109.5
C35 C37A H37F 109.5
H37D C37A H37F 109.5
H37E C37A H37F 109.5
C35 C38A H38D 109.5
C35 C38A H38E 109.5
H38D C38A H38E 109.5
C35 C38A H38F 109.5
H38D C38A H38F 109.5
H38E C38A H38F 109.5
C44 C39 C40 119.1(3)
C44 C39 C30 122.5(3)
C40 C39 C30 118.4(4)
C41 C40 C39 119.9(4)
C41 C40 H40 120.1
C39 C40 H40 120.1
C42 C41 C40 120.8(4)
C42 C41 H41 119.6
C40 C41 H41 119.6
C41 C42 C43 120.0(4)
C41 C42 H42 120.0
C43 C42 H42 120.0
C42 C43 C44 119.2(4)
C42 C43 H43 120.4
C44 C43 H43 120.4
C39 C44 C43 121.0(3)
C39 C44 H44 119.5
C43 C44 H44 119.5
C46 C45 H45A 109.5
C46 C45 H45B 109.5
H45A C45 H45B 109.5
C46 C45 H45C 109.5
H45A C45 H45C 109.5
H45B C45 H45C 109.5
C47 C46 C51 117.7(4)
C47 C46 C45 121.8(4)
C51 C46 C45 120.5(4)
C48 C47 C46 121.6(4)
C48 C47 H47 119.2
C46 C47 H47 119.2
C49 C48 C47 120.7(5)
C49 C48 H48 119.6
C47 C48 H48 119.6
C48 C49 C50 118.8(5)
C48 C49 H49 120.6
C50 C49 H49 120.6
C49 C50 C51 120.8(4)
C49 C50 H50 119.6
C51 C50 H50 119.6
C50 C51 C46 120.3(5)
C50 C51 H51 119.8
C46 C51 H51 119.8

loop_
_geom_bond_atom_site_label_1
_geom_bond_atom_site_label_2
_geom_bond_distance
Ge1 O1 1.799(2)
Ge1 N2 1.939(3)
Ge1 N1 1.941(3)
Ge1 Ni1 2.2113(6)
Ge1 C30 2.385(4)
Ni1 C1 1.961(3)
Ni1 Ge2 2.2190(6)
Ni1 Br1 2.3351(5)
O1 C2 1.386(4)
C1 C2 1.417(5)
C1 C6 1.421(5)
N1 C30 1.327(4)
N1 C31 1.485(4)
Ge2 O2 1.805(2)
Ge2 N3 1.936(3)
Ge2 N4 1.953(3)
Ge2 C15 2.403(4)
O2 C6 1.376(4)
C2 C3 1.408(4)
N2 C30 1.343(4)
N2 C35 1.470(5)
C3 C4 1.399(5)
C3 C7 1.536(5)
N3 C15 1.327(5)
N3 C20 1.490(4)
C4 C5 1.389(5)
C4 H4 0.9500
N4 C15 1.339(4)
N4 C16 1.476(4)
C5 C6 1.410(4)
C5 C11 1.537(5)
C7 C9 1.532(5)
C7 C10 1.540(5)
C7 C8 1.542(5)
C8 H8A 0.9800
C8 H8B 0.9800
C8 H8C 0.9800
C9 H9A 0.9800
C9 H9B 0.9800
C9 H9C 0.9800
C10 H10A 0.9800
C10 H10B 0.9800
C10 H10C 0.9800
C11 C12 1.537(5)
C11 C14 1.541(5)
C11 C13 1.543(5)
C12 H12A 0.9800
C12 H12B 0.9800
C12 H12C 0.9800
C13 H13A 0.9800
C13 H13B 0.9800
C13 H13C 0.9800
C14 H14A 0.9800
C14 H14B 0.9800
C14 H14C 0.9800
C15 C24 1.484(5)
C16 C19 1.512(6)
C16 C17 1.521(5)
C16 C18 1.534(5)
C17 H17A 0.9800
C17 H17B 0.9800
C17 H17C 0.9800
C18 H18A 0.9800
C18 H18B 0.9800
C18 H18C 0.9800
C19 H19A 0.9800
C19 H19B 0.9800
C19 H19C 0.9800
C20 C22 1.520(5)
C20 C23 1.521(6)
C20 C21 1.530(6)
C21 H21A 0.9800
C21 H21B 0.9800
C21 H21C 0.9800
C22 H22A 0.9800
C22 H22B 0.9800
C22 H22C 0.9800
C23 H23A 0.9800
C23 H23B 0.9800
C23 H23C 0.9800
C24 C25 1.382(5)
C24 C29 1.398(6)
C25 C26 1.386(6)
C25 H25 0.9500
C26 C27 1.381(6)
C26 H26 0.9500
C27 C28 1.366(6)
C27 H27 0.9500
C28 C29 1.377(6)
C28 H28 0.9500
C29 H29 0.9500
C30 C39 1.485(5)
C31 C32 1.507(6)
C31 C34 1.524(6)
C31 C33 1.542(5)
C32 H32A 0.9800
C32 H32B 0.9800
C32 H32C 0.9800
C33 H33A 0.9800
C33 H33B 0.9800
C33 H33C 0.9800
C34 H34A 0.9800
C34 H34B 0.9800
C34 H34C 0.9800
C35 C37 1.35(2)
C35 C38A 1.469(15)
C35 C36A 1.510(10)
C35 C36 1.621(18)
C35 C38 1.62(3)
C35 C37A 1.629(14)
C36 H36A 0.9800
C36 H36B 0.9800
C36 H36C 0.9800
C37 H37A 0.9800
C37 H37B 0.9800
C37 H37C 0.9800
C38 H38A 0.9800
C38 H38B 0.9800
C38 H38C 0.9800
C36A H36D 0.9800
C36A H36E 0.9800
C36A H36F 0.9800
C37A H37D 0.9800
C37A H37E 0.9800
C37A H37F 0.9800
C38A H38D 0.9800
C38A H38E 0.9800
C38A H38F 0.9800
C39 C44 1.372(5)
C39 C40 1.395(5)
C40 C41 1.385(5)
C40 H40 0.9500
C41 C42 1.364(6)
C41 H41 0.9500
C42 C43 1.390(5)
C42 H42 0.9500
C43 C44 1.392(5)
C43 H43 0.9500
C44 H44 0.9500
C45 C46 1.495(6)
C45 H45A 0.9800
C45 H45B 0.9800
C45 H45C 0.9800
C46 C47 1.387(6)
C46 C51 1.393(6)
C47 C48 1.373(6)
C47 H47 0.9500
C48 C49 1.372(6)
C48 H48 0.9500
C49 C50 1.383(7)
C49 H49 0.9500
C50 C51 1.390(7)
C50 H50 0.9500
C51 H51 0.9500
